data_7118565
loop_
_publ_author_name
'd'Agostino, Simone'
'Spinelli, Floriana'
'Boanini, Elisa'
'Braga, Dario'
'Grepioni, Fabrizia'

_publ_section_title
;
 Single crystal to single crystal [2+2] photoreactions in chloride and
 sulphate salts of 4-amino-cinnamic acid via solid-solution formation: a
 structural and kinetic study.
;
_journal_issue 9
_journal_name_full 'Chemical communications (Cambridge, England)'
_journal_page_first 1899
_journal_page_last 1902
_journal_paper_doi 10.1039/c5cc09412g
_journal_volume 52
_journal_year 2016
_chemical_formula_sum 'C9 H10 Cl N O2'
_chemical_formula_weight 199.63
_chemical_name_systematic
;
 ?
;
_space_group_IT_number 14
_symmetry_cell_setting monoclinic
_symmetry_space_group_name_Hall '-P 2ybc'
_symmetry_space_group_name_H-M 'P 1 21/c 1'
_atom_sites_solution_hydrogens geom
_atom_sites_solution_primary direct
_atom_sites_solution_secondary difmap
_audit_creation_method SHELXL-97
_audit_update_record
;
2015-11-12 deposited with the CCDC.
2015-12-08 downloaded from the CCDC.
;
_cell_angle_alpha 90.00
_cell_angle_beta 91.427(9)
_cell_angle_gamma 90.00
_cell_formula_units_Z 4
_cell_length_a 5.6294(5)
_cell_length_b 8.5824(8)
_cell_length_c 19.252(3)
_cell_measurement_reflns_used 908
_cell_measurement_temperature 298
_cell_measurement_theta_max 26.4230
_cell_measurement_theta_min 3.1790
_cell_volume 929.85(19)
_computing_cell_refinement
;
CrysAlisPro, Agilent Technologies,
Version 1.171.37.33 (release 27-03-2014 CrysAlis171 .NET)
(compiled Mar 27 2014,17:12:48)
;
_computing_data_collection
;
CrysAlisPro, Agilent Technologies,
Version 1.171.37.33 (release 27-03-2014 CrysAlis171 .NET)
(compiled Mar 27 2014,17:12:48)
;
_computing_data_reduction
;
CrysAlisPro, Agilent Technologies,
Version 1.171.37.33 (release 27-03-2014 CrysAlis171 .NET)
(compiled Mar 27 2014,17:12:48)
;
_computing_structure_refinement 'SHELXL-97 (Sheldrick, 2008)'
_computing_structure_solution 'SHELXS-97 (Sheldrick, 2008)'
_diffrn_ambient_temperature 298
_diffrn_detector 'CCD plate'
_diffrn_detector_area_resol_mean 16.1340
_diffrn_detector_type Sapphire3
_diffrn_measured_fraction_theta_full 0.996
_diffrn_measured_fraction_theta_max 0.996
_diffrn_measurement_details
;
  1 omega  -37.00   49.00   1.0000  137.5000
omega____ theta____ kappa____ phi______ frames
    -      -16.3596   77.0000  -30.0000 86

  2 omega  -40.00   44.00   1.0000  137.5000
omega____ theta____ kappa____ phi______ frames
    -      -16.3596   77.0000   90.0000 84

  3 omega   13.00   61.00   1.0000  137.5000
omega____ theta____ kappa____ phi______ frames
    -       17.4534   77.0000 -120.0000 48

;
_diffrn_measurement_device 'four-circle diffractometer'
_diffrn_measurement_device_type 'Xcalibur, Sapphire3'
_diffrn_radiation_monochromator graphite
_diffrn_radiation_probe x-ray
_diffrn_radiation_type 'Mo K\a'
_diffrn_radiation_wavelength 0.71073
_diffrn_reflns_av_R_equivalents 0.0398
_diffrn_reflns_av_sigmaI/netI 0.0760
_diffrn_reflns_limit_h_max 6
_diffrn_reflns_limit_h_min -4
_diffrn_reflns_limit_k_max 10
_diffrn_reflns_limit_k_min -9
_diffrn_reflns_limit_l_max 19
_diffrn_reflns_limit_l_min -22
_diffrn_reflns_number 3487
_diffrn_reflns_theta_full 24.74
_diffrn_reflns_theta_max 24.74
_diffrn_reflns_theta_min 3.18
_diffrn_source 'Enhance (Mo) X-ray Source'
_exptl_absorpt_coefficient_mu 0.375
_exptl_absorpt_correction_T_max 1.00000
_exptl_absorpt_correction_T_min 0.41812
_exptl_absorpt_correction_type multi-scan
_exptl_absorpt_process_details
;
CrysAlisPro, Agilent Technologies,
Version 1.171.37.33 (release 27-03-2014 CrysAlis171 .NET)
(compiled Mar 27 2014,17:12:48)
Empirical absorption correction using spherical harmonics,
 implemented in SCALE3 ABSPACK scaling algorithm.
;
_exptl_crystal_colour yellow
_exptl_crystal_density_diffrn 1.426
_exptl_crystal_density_method 'not measured'
_exptl_crystal_description prism
_exptl_crystal_F_000 416
_exptl_crystal_size_max 0.06
_exptl_crystal_size_mid 0.04
_exptl_crystal_size_min 0.02
_refine_diff_density_max 0.410
_refine_diff_density_min -0.235
_refine_diff_density_rms 0.053
_refine_ls_extinction_method none
_refine_ls_goodness_of_fit_ref 1.113
_refine_ls_hydrogen_treatment mixed
_refine_ls_matrix_type full
_refine_ls_number_parameters 118
_refine_ls_number_reflns 1584
_refine_ls_number_restraints 0
_refine_ls_restrained_S_all 1.113
_refine_ls_R_factor_all 0.1406
_refine_ls_R_factor_gt 0.0854
_refine_ls_shift/su_max 0.000
_refine_ls_shift/su_mean 0.000
_refine_ls_structure_factor_coef Fsqd
_refine_ls_weighting_details 'calc w=1/[\s^2^(Fo^2^)+(0.0614P)^2^+1.1097P] where P=(Fo^2^+2Fc^2^)/3'
_refine_ls_weighting_scheme calc
_refine_ls_wR_factor_gt 0.1701
_refine_ls_wR_factor_ref 0.1914
_reflns_number_gt 1026
_reflns_number_total 1584
_reflns_threshold_expression >2\s(I)
_cod_data_source_file c5cc09412g2.cif
_cod_data_source_block 1HCl_74
_cod_original_cell_volume 929.83(19)
_cod_original_sg_symbol_H-M P21/c
_cod_database_code 7118565

loop_
_symmetry_equiv_pos_as_xyz
'x, y, z'
'-x, y+1/2, -z+1/2'
'-x, -y, -z'
'x, -y-1/2, z-1/2'

loop_
_atom_site_label
_atom_site_type_symbol
_atom_site_fract_x
_atom_site_fract_y
_atom_site_fract_z
_atom_site_U_iso_or_equiv
_atom_site_adp_type
_atom_site_occupancy
_atom_site_symmetry_multiplicity
_atom_site_calc_flag
_atom_site_refinement_flags
_atom_site_disorder_assembly
_atom_site_disorder_group
C7A C 1.0191(12) -0.2897(8) -0.0374(4) 0.048(2) Uiso 0.739(10) 1 d P A 1
H7A H 0.9067 -0.2693 -0.0725 0.058 Uiso 0.739(10) 1 calc PR A 1
C8A C 1.2027(13) -0.3767(9) -0.0540(4) 0.049(2) Uiso 0.739(10) 1 d P A 1
H8A H 1.3267 -0.3916 -0.0219 0.059 Uiso 0.739(10) 1 calc PR A 1
C7B C 0.924(3) -0.380(2) -0.0030(10) 0.041(6) Uiso 0.261(10) 1 d P . 2
H7B H 0.8309 -0.3581 -0.0456 0.049 Uiso 0.261(10) 1 calc PR A 2
C8B C 1.155(3) -0.454(2) -0.0242(11) 0.047(6) Uiso 0.261(10) 1 d P . 2
H8B H 1.2898 -0.4136 0.0033 0.057 Uiso 0.261(10) 1 calc PR A 2
C1 C 0.9148(8) -0.0421(6) 0.1513(3) 0.0434(13) Uani 1 1 d . A .
C2 C 0.7435(9) -0.0382(7) 0.1002(3) 0.0552(15) Uani 1 1 d . . .
H2 H 0.6084 0.0229 0.1049 0.066 Uiso 1 1 calc R . .
C3 C 0.7745(10) -0.1267(7) 0.0414(3) 0.0668(18) Uani 1 1 d . A .
H3 H 0.6588 -0.1241 0.0061 0.080 Uiso 1 1 calc R . .
C4 C 0.9738(10) -0.2197(7) 0.0334(3) 0.0656(17) Uani 1 1 d . . .
C5 C 1.1379(9) -0.2235(7) 0.0877(3) 0.0639(17) Uani 1 1 d . A .
H5 H 1.2701 -0.2879 0.0847 0.077 Uiso 1 1 calc R . .
C6 C 1.1104(9) -0.1338(6) 0.1464(3) 0.0528(15) Uani 1 1 d . . .
H6 H 1.2244 -0.1360 0.1822 0.063 Uiso 1 1 calc R A .
C9 C 1.2121(10) -0.4448(7) -0.1178(4) 0.0648(17) Uani 1 1 d . . .
Cl1 Cl 0.3956(2) 0.21281(18) 0.23235(8) 0.0653(6) Uani 1 1 d . . .
N1 N 0.8901(7) 0.0513(5) 0.2136(2) 0.0598(13) Uani 1 1 d . . .
H1A H 0.7558 0.1059 0.2105 0.090 Uiso 1 1 calc R A .
H1B H 1.0128 0.1162 0.2180 0.090 Uiso 1 1 calc R . .
H1C H 0.8864 -0.0109 0.2506 0.090 Uiso 1 1 calc R . .
O1 O 1.0779(8) -0.4120(5) -0.1652(3) 0.0848(14) Uani 1 1 d . A .
O2 O 1.3940(8) -0.5409(6) -0.1260(2) 0.0848(14) Uani 1 1 d . A .
H2A H 1.4175 -0.5521 -0.1676 0.127 Uiso 1 1 calc R . .

loop_
_atom_site_aniso_label
_atom_site_aniso_U_11
_atom_site_aniso_U_22
_atom_site_aniso_U_33
_atom_site_aniso_U_23
_atom_site_aniso_U_13
_atom_site_aniso_U_12
C1 0.034(3) 0.037(3) 0.059(4) 0.002(3) -0.003(2) 0.000(2)
C2 0.038(3) 0.059(4) 0.068(4) 0.001(3) -0.006(3) 0.015(3)
C3 0.049(3) 0.065(4) 0.085(5) -0.011(4) -0.021(3) 0.013(3)
C4 0.054(3) 0.055(3) 0.087(5) -0.021(4) -0.021(3) 0.023(3)
C5 0.049(3) 0.060(4) 0.083(5) -0.006(4) -0.016(3) 0.018(3)
C6 0.039(3) 0.052(3) 0.066(4) 0.007(3) -0.010(3) 0.005(3)
C9 0.049(4) 0.050(4) 0.096(5) 0.016(4) -0.002(3) 0.010(3)
Cl1 0.0414(8) 0.0693(10) 0.0853(12) -0.0074(9) 0.0019(7) 0.0041(7)
N1 0.039(2) 0.071(3) 0.070(3) 0.000(3) -0.002(2) 0.007(2)
O1 0.066(3) 0.076(3) 0.112(4) 0.007(3) -0.017(3) 0.022(2)
O2 0.072(3) 0.103(4) 0.080(3) 0.017(3) 0.006(2) 0.041(3)

loop_
_atom_type_symbol
_atom_type_description
_atom_type_scat_dispersion_real
_atom_type_scat_dispersion_imag
_atom_type_scat_source
C C 0.0033 0.0016 'International Tables Vol C Tables 4.2.6.8 and 6.1.1.4'
H H 0.0000 0.0000 'International Tables Vol C Tables 4.2.6.8 and 6.1.1.4'
Cl Cl 0.1484 0.1585 'International Tables Vol C Tables 4.2.6.8 and 6.1.1.4'
N N 0.0061 0.0033 'International Tables Vol C Tables 4.2.6.8 and 6.1.1.4'
O O 0.0106 0.0060 'International Tables Vol C Tables 4.2.6.8 and 6.1.1.4'

loop_
_geom_angle_atom_site_label_1
_geom_angle_atom_site_label_2
_geom_angle_atom_site_label_3
_geom_angle
_geom_angle_site_symmetry_1
_geom_angle_site_symmetry_3
C8A C7A C4 126.3(6) . .
C7A C8A C9 120.6(7) . .
C8B C7B C4 110.3(13) . .
C8B C7B C8B 87.6(15) . 3_745
C4 C7B C8B 133.6(15) . 3_745
C7B C8B C7B 92.4(15) . 3_745
C7B C8B C9 114.7(14) . .
C7B C8B C9 114.9(13) 3_745 .
C6 C1 C2 121.7(5) . .
C6 C1 N1 118.2(5) . .
C2 C1 N1 120.2(4) . .
C1 C2 C3 118.6(5) . .
C2 C3 C4 121.8(5) . .
C5 C4 C3 117.3(5) . .
C5 C4 C7A 123.2(5) . .
C3 C4 C7A 118.8(5) . .
C5 C4 C7B 115.4(8) . .
C3 C4 C7B 114.7(8) . .
C7A C4 C7B 44.1(7) . .
C6 C5 C4 121.4(5) . .
C1 C6 C5 119.2(5) . .
O1 C9 O2 121.7(6) . .
O1 C9 C8A 123.1(6) . .
O2 C9 C8A 115.0(6) . .
O1 C9 C8B 129.1(8) . .
O2 C9 C8B 104.1(7) . .
C8A C9 C8B 28.9(6) . .

loop_
_geom_bond_atom_site_label_1
_geom_bond_atom_site_label_2
_geom_bond_distance
_geom_bond_site_symmetry_2
C7A C8A 1.321(9) .
C7A C4 1.517(9) .
C8A C9 1.362(9) .
C7B C8B 1.52(3) .
C7B C4 1.563(19) .
C7B C8B 1.59(3) 3_745
C8B C7B 1.59(3) 3_745
C8B C9 1.84(2) .
C1 C6 1.358(7) .
C1 C2 1.362(7) .
C1 N1 1.452(6) .
C2 C3 1.378(8) .
C3 C4 1.388(7) .
C4 C5 1.378(7) .
C5 C6 1.380(8) .
C9 O1 1.204(6) .
C9 O2 1.327(6) .
